data_7713588
loop_
_publ_author_name
'Pereira, Sarah'
'Romano-deGea, Jan'
'Barbosa, Ana Isabel'
'Costa Lima, Sofia A.'
'Dyson, Paul Joseph'
'Saraiva, M. L\'ucia M.F.S.'

_publ_section_title
;
 Fine-tuning the cytotoxicity of ruthenium(II) arene compounds to enhance
 selectivity against breast cancers
;
_journal_name_full 'Dalton Transactions'
_journal_paper_doi 10.1039/D3DT02037A
_journal_year 2023
_chemical_formula_moiety 'C43 H38 Cl P2 Ru, F6 Sb'
_chemical_formula_sum 'C43 H38 Cl F6 P2 Ru Sb'
_chemical_formula_weight 988.94
_space_group_crystal_system monoclinic
_space_group_IT_number 14
_space_group_name_Hall '-P 2ybc'
_space_group_name_H-M_alt 'P 1 21/c 1'
_atom_sites_solution_hydrogens geom
_atom_sites_solution_primary dual
_atom_sites_solution_secondary difmap
_audit_creation_date 2022-06-08
_audit_creation_method
;
Olex2 1.5
(compiled 2022.04.07 svn.rca3783a0 for OlexSys, GUI svn.r6498)
;
_audit_update_record
;
2022-09-29 deposited with the CCDC.	2023-07-28 downloaded from the CCDC.
;
_cell_angle_alpha 90
_cell_angle_beta 99.752(3)
_cell_angle_gamma 90
_cell_formula_units_Z 4
_cell_length_a 12.3243(4)
_cell_length_b 10.3143(3)
_cell_length_c 30.4650(9)
_cell_measurement_reflns_used 8869
_cell_measurement_temperature 140.00(10)
_cell_measurement_theta_max 29.2430
_cell_measurement_theta_min 3.3920
_cell_volume 3816.6(2)
_computing_cell_refinement 'CrysAlisPro 1.171.42.58a (Rigaku OD, 2022)'
_computing_data_collection 'CrysAlisPro 1.171.42.58a (Rigaku OD, 2022)'
_computing_data_reduction 'CrysAlisPro 1.171.42.58a (Rigaku OD, 2022)'
_computing_molecular_graphics 'Olex2 1.5 (Dolomanov et al., 2009)'
_computing_publication_material 'Olex2 1.5 (Dolomanov et al., 2009)'
_computing_structure_refinement 'SHELXL 2018/3 (Sheldrick, 2015)'
_computing_structure_solution 'SHELXT  (Sheldrick, 2015)'
_diffrn_ambient_environment N~2~
_diffrn_ambient_temperature 140.00(10)
_diffrn_detector 'CCD plate'
_diffrn_detector_area_resol_mean 5.2817
_diffrn_detector_type AtlasS2
_diffrn_measured_fraction_theta_full 0.999
_diffrn_measured_fraction_theta_max 0.859
_diffrn_measurement_details
;
List of Runs (angles in degrees, time in seconds):

  # Type    Start    End  Width  t~exp~   \w     \q     \k     \f   Frames
#--------------------------------------------------------------------------
  1  \w    -40.00  32.00   1.00   20.00    --  -11.81  29.00 -28.00   72
  2  \w    -44.00 -18.00   1.00   20.00    --  -11.81 -29.00 170.00   26
  3  \w     39.00  96.00   1.00   20.00    --   11.50 178.00 150.00   57
  4  \w     40.00  67.00   1.00   20.00    --   11.50 178.00  30.00   27
  5  \w    -24.00  21.00   1.00   20.00    --  -11.81  77.00-150.00   45
  6  \w    -40.00  21.00   1.00   20.00    --  -11.81  77.00   0.00   61
;
_diffrn_measurement_device 'four-circle diffractometer'
_diffrn_measurement_device_type 'SuperNova, Dual, Cu at home/near, AtlasS2'
_diffrn_measurement_method '\w scans'
_diffrn_orient_matrix_type 'CrysAlisPro convention (1999,Acta A55,543-557)'
_diffrn_orient_matrix_UB_11 0.0189690000
_diffrn_orient_matrix_UB_12 -0.0083088000
_diffrn_orient_matrix_UB_13 0.0231399000
_diffrn_orient_matrix_UB_21 -0.0523082000
_diffrn_orient_matrix_UB_22 -0.0245995000
_diffrn_orient_matrix_UB_23 0.0025689000
_diffrn_orient_matrix_UB_31 0.0177449000
_diffrn_orient_matrix_UB_32 -0.0636599000
_diffrn_orient_matrix_UB_33 -0.0040177000
_diffrn_radiation_monochromator mirror
_diffrn_radiation_probe x-ray
_diffrn_radiation_type 'Mo K\a'
_diffrn_radiation_wavelength 0.71073
_diffrn_reflns_av_R_equivalents 0.0827
_diffrn_reflns_av_unetI/netI 0.0974
_diffrn_reflns_Laue_measured_fraction_full 0.999
_diffrn_reflns_Laue_measured_fraction_max 0.859
_diffrn_reflns_limit_h_max 16
_diffrn_reflns_limit_h_min -14
_diffrn_reflns_limit_k_max 10
_diffrn_reflns_limit_k_min -13
_diffrn_reflns_limit_l_max 41
_diffrn_reflns_limit_l_min -41
_diffrn_reflns_number 28482
_diffrn_reflns_point_group_measured_fraction_full 0.999
_diffrn_reflns_point_group_measured_fraction_max 0.859
_diffrn_reflns_theta_full 25.242
_diffrn_reflns_theta_max 29.599
_diffrn_reflns_theta_min 2.749
_diffrn_source 'micro-focus sealed X-ray tube'
_diffrn_source_type 'SuperNova (Mo) X-ray Source'
_exptl_absorpt_coefficient_mu 1.319
_exptl_absorpt_correction_T_max 1.000
_exptl_absorpt_correction_T_min 0.807
_exptl_absorpt_correction_type gaussian
_exptl_absorpt_process_details
;
CrysAlisPro 1.171.42.58a (Rigaku Oxford Diffraction, 2022)
Numerical absorption correction based on gaussian integration over
a multifaceted crystal model
Empirical absorption correction using spherical harmonics,
implemented in SCALE3 ABSPACK scaling algorithm.
;
_exptl_crystal_colour 'clear intense orange'
_exptl_crystal_density_diffrn 1.721
_exptl_crystal_description prism
_exptl_crystal_F_000 1968
_exptl_crystal_size_max 0.187
_exptl_crystal_size_mid 0.124
_exptl_crystal_size_min 0.056
_refine_diff_density_max 0.945
_refine_diff_density_min -1.274
_refine_diff_density_rms 0.131
_refine_ls_extinction_coef 0.00018(6)
_refine_ls_extinction_expression Fc^*^=kFc[1+0.001xFc^2^\l^3^/sin(2\q)]^-1/4^
_refine_ls_extinction_method 'SHELXL-2018/3 (Sheldrick 2018)'
_refine_ls_goodness_of_fit_ref 0.989
_refine_ls_hydrogen_treatment constr
_refine_ls_matrix_type full
_refine_ls_number_parameters 553
_refine_ls_number_reflns 9225
_refine_ls_number_restraints 288
_refine_ls_restrained_S_all 0.992
_refine_ls_R_factor_all 0.0835
_refine_ls_R_factor_gt 0.0503
_refine_ls_shift/su_max 0.001
_refine_ls_shift/su_mean 0.000
_refine_ls_structure_factor_coef Fsqd
_refine_ls_weighting_details 'w=1/[\s^2^(Fo^2^)+(0.0269P)^2^] where P=(Fo^2^+2Fc^2^)/3'
_refine_ls_weighting_scheme calc
_refine_ls_wR_factor_gt 0.0821
_refine_ls_wR_factor_ref 0.0947
_reflns_Friedel_coverage 0.000
_reflns_number_gt 6469
_reflns_number_total 9225
_reflns_threshold_expression 'I > 2\s(I)'
_cod_data_source_file d3dt02037a2.cif
_cod_data_source_block jr-iii-185-sbf6
_cod_database_code 7713588
_shelx_shelxl_version_number 2018/3
_chemical_oxdiff_formula 'C43 H38 F6 P2 Cl1 Sb1 Ru1'
_shelx_space_group_comment
;
The symmetry employed for this shelxl refinement is uniquely defined
by the following loop, which should always be used as a source of
symmetry information in preference to the above space-group names.
They are only intended as comments.
;
_shelx_estimated_absorpt_t_max 0.930
_shelx_estimated_absorpt_t_min 0.791
_olex2_refinement_description
;
1. Fixed Uiso
 At 1.2 times of:
  All C(H) groups
 At 1.5 times of:
  All C(H,H,H) groups
2. Uiso/Uaniso restraints and constraints
Sb1 \\sim F1 \\sim F2 \\sim F3 \\sim F4 \\sim F5 \\sim F6 \\sim Sb2 \\sim F7
\\sim F8 \\sim F9 \\sim F10 \\sim F11 \\sim F12: within 2A with sigma of 0.02
and sigma for terminal atoms of 0.04 within 2A
3. Rigid body (RIGU) restrains
 Sb1, F1, F2, F3, F4, F5, F6, Sb2, F7, F8, F9, F10, F11, F12
 with sigma for 1-2 distances of 0.001 and sigma for 1-3 distances of 0.001
4. Others
 Sof(Sb2)=Sof(F7)=Sof(F8)=Sof(F9)=Sof(F10)=Sof(F11)=Sof(F12)=1-FVAR(1)
 Sof(Sb1)=Sof(F1)=Sof(F2)=Sof(F3)=Sof(F4)=Sof(F5)=Sof(F6)=FVAR(1)
5.a Aromatic/amide H refined with riding coordinates:
 C2(H2), C3(H3), C4(H4), C5(H5), C6(H6), C9(H9), C10(H10), C11(H11), C12(H12),
 C13(H13), C15(H15), C16(H16), C17(H17), C18(H18), C19(H19), C21(H21), C22(H22),
  C23(H23), C24(H24), C25(H25), C27(H27), C28(H28), C29(H29), C30(H30),
 C31(H31), C33(H33), C34(H34), C35(H35), C36(H36), C37(H37), C39(H39), C40(H40),
  C41(H41), C42(H42), C43(H43)
5.b Idealised Me refined as rotating group:
 C7(H7A,H7B,H7C)
;
_olex2_date_sample_data_collection 2022-06-03
_olex2_submission_special_instructions 'No special instructions were received'
_oxdiff_exptl_absorpt_empirical_details
;
Empirical correction (ABSPACK) includes:
- Absorption correction using spherical harmonics
- Frame scaling
- Detector area scaling
- B-factor correction
;
_oxdiff_exptl_absorpt_empirical_full_max 3.184
_oxdiff_exptl_absorpt_empirical_full_min 0.210

loop_
_space_group_symop_operation_xyz
'x, y, z'
'-x, y+1/2, -z+1/2'
'-x, -y, -z'
'x, -y-1/2, z-1/2'

loop_
_atom_site_label
_atom_site_type_symbol
_atom_site_fract_x
_atom_site_fract_y
_atom_site_fract_z
_atom_site_U_iso_or_equiv
_atom_site_adp_type
_atom_site_occupancy
_atom_site_site_symmetry_order
_atom_site_calc_flag
_atom_site_refinement_flags_posn
_atom_site_refinement_flags_adp
_atom_site_refinement_flags_occupancy
_atom_site_disorder_assembly
_atom_site_disorder_group
Sb1 Sb 0.30020(11) 0.93931(11) 0.56110(3) 0.0338(2) Uani 0.833(4) 1 d . U P A 1
F1 F 0.4377(3) 0.8740(4) 0.55398(12) 0.0881(16) Uani 0.833(4) 1 d . U P A 1
F2 F 0.3676(3) 1.0424(4) 0.60795(13) 0.0549(11) Uani 0.833(4) 1 d . U P A 1
F3 F 0.2321(4) 0.8372(4) 0.51398(14) 0.0655(13) Uani 0.833(4) 1 d . U P A 1
F4 F 0.1627(4) 1.0051(4) 0.5673(2) 0.0462(12) Uani 0.833(4) 1 d . U P A 1
F5 F 0.3164(3) 1.0725(4) 0.52168(12) 0.0549(10) Uani 0.833(4) 1 d . U P A 1
F6 F 0.2839(5) 0.8059(3) 0.60112(14) 0.0818(14) Uani 0.833(4) 1 d . U P A 1
Sb2 Sb 0.2742(3) 0.8918(8) 0.56382(14) 0.0349(10) Uani 0.167(4) 1 d . U P A 2
F7 F 0.3762(18) 0.963(2) 0.6112(7) 0.072(5) Uani 0.167(4) 1 d . U P A 2
F8 F 0.3617(17) 0.7550(19) 0.5610(6) 0.068(4) Uani 0.167(4) 1 d . U P A 2
F9 F 0.1692(16) 0.8226(19) 0.5178(6) 0.042(4) Uani 0.167(4) 1 d . U P A 2
F10 F 0.190(2) 1.039(3) 0.5646(11) 0.049(4) Uani 0.167(4) 1 d . U P A 2
F11 F 0.3392(16) 0.977(2) 0.5182(6) 0.060(4) Uani 0.167(4) 1 d . U P A 2
F12 F 0.2064(16) 0.8162(16) 0.6060(5) 0.043(3) Uani 0.167(4) 1 d . U P A 2
Ru1 Ru 0.70702(2) 0.50343(3) 0.60390(2) 0.01728(9) Uani 1 1 d . . . . .
Cl1 Cl 0.75230(8) 0.30504(8) 0.64413(3) 0.0228(2) Uani 1 1 d . . . . .
P1 P 0.89167(8) 0.57901(8) 0.62142(3) 0.0179(2) Uani 1 1 d . . . . .
P2 P 0.64630(8) 0.57922(8) 0.66917(3) 0.0165(2) Uani 1 1 d . . . . .
C1 C 0.5962(3) 0.3751(4) 0.55139(13) 0.0274(9) Uani 1 1 d . . . . .
C2 C 0.6948(4) 0.4093(4) 0.53625(12) 0.0285(9) Uani 1 1 d . . . . .
H2 H 0.741210 0.343332 0.527953 0.034 Uiso 1 1 calc R U . . .
C3 C 0.7245(4) 0.5394(4) 0.53342(12) 0.0282(9) Uani 1 1 d . . . . .
H3 H 0.789277 0.561461 0.522063 0.034 Uiso 1 1 calc R U . . .
C4 C 0.6584(3) 0.6389(4) 0.54740(12) 0.0262(9) Uani 1 1 d . . . . .
H4 H 0.677869 0.727460 0.545217 0.031 Uiso 1 1 calc R U . . .
C5 C 0.5647(3) 0.6042(4) 0.56435(12) 0.0263(9) Uani 1 1 d . . . . .
H5 H 0.521697 0.669477 0.575206 0.032 Uiso 1 1 calc R U . . .
C6 C 0.5327(3) 0.4733(4) 0.56561(12) 0.0271(9) Uani 1 1 d . . . . .
H6 H 0.466931 0.451724 0.576314 0.033 Uiso 1 1 calc R U . . .
C7 C 0.5641(4) 0.2346(4) 0.55316(14) 0.0374(11) Uani 1 1 d . . . . .
H7A H 0.630401 0.181514 0.561242 0.056 Uiso 1 1 calc R U . . .
H7B H 0.524693 0.207608 0.523912 0.056 Uiso 1 1 calc R U . . .
H7C H 0.516190 0.223171 0.575485 0.056 Uiso 1 1 calc R U . . .
C8 C 0.9757(3) 0.5719(3) 0.67728(12) 0.0200(8) Uani 1 1 d . . . . .
C9 C 0.9741(3) 0.4578(3) 0.70149(13) 0.0252(9) Uani 1 1 d . . . . .
H9 H 0.924434 0.390221 0.690524 0.030 Uiso 1 1 calc R U . . .
C10 C 1.0452(3) 0.4426(4) 0.74173(13) 0.0289(9) Uani 1 1 d . . . . .
H10 H 1.044399 0.363954 0.757884 0.035 Uiso 1 1 calc R U . . .
C11 C 1.1163(3) 0.5390(4) 0.75837(13) 0.0303(10) Uani 1 1 d . . . . .
H11 H 1.163856 0.527876 0.786091 0.036 Uiso 1 1 calc R U . . .
C12 C 1.1186(3) 0.6526(4) 0.73473(13) 0.0298(10) Uani 1 1 d . . . . .
H12 H 1.167525 0.720217 0.746357 0.036 Uiso 1 1 calc R U . . .
C13 C 1.0495(3) 0.6689(3) 0.69379(12) 0.0226(8) Uani 1 1 d . . . . .
H13 H 1.052952 0.746450 0.677240 0.027 Uiso 1 1 calc R U . . .
C14 C 0.9870(3) 0.4919(3) 0.59151(12) 0.0202(8) Uani 1 1 d . . . . .
C15 C 0.9724(3) 0.3600(4) 0.58268(13) 0.0284(9) Uani 1 1 d . . . . .
H15 H 0.907613 0.317643 0.588215 0.034 Uiso 1 1 calc R U . . .
C16 C 1.0523(4) 0.2906(4) 0.56586(14) 0.0352(10) Uani 1 1 d . . . . .
H16 H 1.042560 0.200156 0.560745 0.042 Uiso 1 1 calc R U . . .
C17 C 1.1449(3) 0.3499(4) 0.55647(13) 0.0313(10) Uani 1 1 d . . . . .
H17 H 1.198270 0.301690 0.544171 0.038 Uiso 1 1 calc R U . . .
C18 C 1.1601(3) 0.4817(4) 0.56518(12) 0.0272(9) Uani 1 1 d . . . . .
H18 H 1.224361 0.523605 0.558931 0.033 Uiso 1 1 calc R U . . .
C19 C 1.0826(3) 0.5518(4) 0.58277(12) 0.0245(9) Uani 1 1 d . . . . .
H19 H 1.094250 0.641435 0.588994 0.029 Uiso 1 1 calc R U . . .
C20 C 0.8996(3) 0.7470(3) 0.60347(12) 0.0187(8) Uani 1 1 d . . . . .
C21 C 0.8790(3) 0.8469(3) 0.63163(13) 0.0242(9) Uani 1 1 d . . . . .
H21 H 0.869660 0.827957 0.661281 0.029 Uiso 1 1 calc R U . . .
C22 C 0.8721(3) 0.9750(3) 0.61648(14) 0.0296(10) Uani 1 1 d . . . . .
H22 H 0.859221 1.043075 0.635959 0.035 Uiso 1 1 calc R U . . .
C23 C 0.8838(3) 1.0023(3) 0.57347(14) 0.0308(10) Uani 1 1 d . . . . .
H23 H 0.876446 1.089065 0.562945 0.037 Uiso 1 1 calc R U . . .
C24 C 0.9062(3) 0.9045(3) 0.54536(14) 0.0288(10) Uani 1 1 d . . . . .
H24 H 0.915771 0.924256 0.515810 0.035 Uiso 1 1 calc R U . . .
C25 C 0.9146(3) 0.7775(3) 0.56032(12) 0.0228(8) Uani 1 1 d . . . . .
H25 H 0.930680 0.710518 0.541007 0.027 Uiso 1 1 calc R U . . .
C26 C 0.7199(3) 0.5430(3) 0.72545(11) 0.0174(8) Uani 1 1 d . . . . .
C27 C 0.6918(3) 0.4416(3) 0.75114(12) 0.0242(9) Uani 1 1 d . . . . .
H27 H 0.638223 0.380182 0.738308 0.029 Uiso 1 1 calc R U . . .
C28 C 0.7409(3) 0.4286(4) 0.79534(13) 0.0296(9) Uani 1 1 d . . . . .
H28 H 0.719112 0.360200 0.812834 0.036 Uiso 1 1 calc R U . . .
C29 C 0.8216(3) 0.5149(4) 0.81406(13) 0.0293(9) Uani 1 1 d . . . . .
H29 H 0.855433 0.506140 0.844345 0.035 Uiso 1 1 calc R U . . .
C30 C 0.8527(3) 0.6144(4) 0.78818(13) 0.0272(9) Uani 1 1 d . . . . .
H30 H 0.909487 0.672616 0.800471 0.033 Uiso 1 1 calc R U . . .
C31 C 0.8013(3) 0.6287(3) 0.74475(12) 0.0225(8) Uani 1 1 d . . . . .
H31 H 0.821861 0.698602 0.727570 0.027 Uiso 1 1 calc R U . . .
C32 C 0.5083(3) 0.5110(3) 0.66829(11) 0.0181(8) Uani 1 1 d . . . . .
C33 C 0.4927(3) 0.3764(3) 0.66633(12) 0.0232(9) Uani 1 1 d . . . . .
H33 H 0.553890 0.320707 0.665788 0.028 Uiso 1 1 calc R U . . .
C34 C 0.3891(3) 0.3241(3) 0.66517(13) 0.0254(9) Uani 1 1 d . . . . .
H34 H 0.379665 0.232625 0.664447 0.031 Uiso 1 1 calc R U . . .
C35 C 0.2988(3) 0.4042(4) 0.66507(13) 0.0309(10) Uani 1 1 d . . . . .
H35 H 0.227695 0.367927 0.664447 0.037 Uiso 1 1 calc R U . . .
C36 C 0.3128(3) 0.5372(4) 0.66587(14) 0.0298(10) Uani 1 1 d . . . . .
H36 H 0.250837 0.592386 0.665307 0.036 Uiso 1 1 calc R U . . .
C37 C 0.4164(3) 0.5906(3) 0.66750(12) 0.0230(8) Uani 1 1 d . . . . .
H37 H 0.425085 0.682162 0.668072 0.028 Uiso 1 1 calc R U . . .
C38 C 0.6239(3) 0.7536(3) 0.67515(12) 0.0185(8) Uani 1 1 d . . . . .
C39 C 0.5955(3) 0.8002(3) 0.71469(13) 0.0247(9) Uani 1 1 d . . . . .
H39 H 0.588499 0.741378 0.738043 0.030 Uiso 1 1 calc R U . . .
C40 C 0.5775(3) 0.9307(3) 0.72026(14) 0.0270(9) Uani 1 1 d . . . . .
H40 H 0.558226 0.961604 0.747290 0.032 Uiso 1 1 calc R U . . .
C41 C 0.5877(3) 1.0162(3) 0.68625(14) 0.0282(10) Uani 1 1 d . . . . .
H41 H 0.576256 1.106246 0.690065 0.034 Uiso 1 1 calc R U . . .
C42 C 0.6144(3) 0.9714(3) 0.64704(13) 0.0272(9) Uani 1 1 d . . . . .
H42 H 0.620227 1.030634 0.623668 0.033 Uiso 1 1 calc R U . . .
C43 C 0.6328(3) 0.8401(3) 0.64128(12) 0.0219(8) Uani 1 1 d . . . . .
H43 H 0.651574 0.809717 0.614084 0.026 Uiso 1 1 calc R U . . .

loop_
_atom_site_aniso_label
_atom_site_aniso_U_11
_atom_site_aniso_U_22
_atom_site_aniso_U_33
_atom_site_aniso_U_23
_atom_site_aniso_U_13
_atom_site_aniso_U_12
Sb1 0.0466(5) 0.0308(4) 0.0204(2) -0.0039(3) -0.0044(3) 0.0178(3)
F1 0.076(2) 0.133(4) 0.048(2) -0.021(2) -0.0098(18) 0.074(2)
F2 0.048(2) 0.062(2) 0.0483(19) -0.0194(18) -0.0103(17) 0.0059(18)
F3 0.103(3) 0.043(2) 0.040(2) -0.0194(16) -0.020(2) 0.017(2)
F4 0.037(2) 0.061(3) 0.040(2) -0.011(2) 0.0052(16) 0.0043(18)
F5 0.041(2) 0.067(2) 0.054(2) 0.0197(18) -0.0001(16) 0.0002(16)
F6 0.141(4) 0.048(2) 0.046(2) 0.0181(17) -0.017(3) 0.005(2)
Sb2 0.0292(15) 0.050(3) 0.0261(12) -0.0009(16) 0.0074(10) 0.0071(14)
F7 0.055(8) 0.103(10) 0.050(6) -0.020(7) -0.009(6) -0.019(7)
F8 0.071(8) 0.093(7) 0.036(8) -0.003(5) -0.002(6) 0.047(7)
F9 0.053(7) 0.045(8) 0.022(5) -0.006(5) -0.007(6) 0.004(6)
F10 0.063(9) 0.044(6) 0.043(9) -0.011(5) 0.015(7) 0.008(7)
F11 0.056(8) 0.075(8) 0.052(6) -0.010(6) 0.021(6) -0.002(6)
F12 0.055(7) 0.049(7) 0.021(5) -0.013(5) -0.005(5) 0.001(6)
Ru1 0.02169(16) 0.01847(16) 0.01173(15) -0.00039(11) 0.00293(12) -0.00003(12)
Cl1 0.0271(5) 0.0191(4) 0.0223(5) 0.0016(4) 0.0046(4) 0.0021(4)
P1 0.0216(5) 0.0191(5) 0.0136(5) 0.0005(4) 0.0044(4) 0.0016(4)
P2 0.0189(5) 0.0180(5) 0.0129(5) 0.0013(4) 0.0035(4) 0.0012(4)
C1 0.033(2) 0.029(2) 0.016(2) 0.0017(16) -0.0075(18) -0.0110(18)
C2 0.040(3) 0.029(2) 0.014(2) -0.0048(16) -0.0005(18) 0.0003(18)
C3 0.036(2) 0.035(2) 0.0129(19) -0.0018(16) 0.0041(18) -0.0074(18)
C4 0.040(3) 0.022(2) 0.0129(19) 0.0031(15) -0.0039(18) -0.0033(18)
C5 0.028(2) 0.031(2) 0.016(2) 0.0002(16) -0.0060(18) 0.0029(17)
C6 0.022(2) 0.041(2) 0.017(2) 0.0004(17) -0.0013(17) -0.0012(18)
C7 0.050(3) 0.037(2) 0.023(2) -0.0015(18) 0.001(2) -0.013(2)
C8 0.0190(19) 0.0256(19) 0.0161(19) 0.0015(15) 0.0051(16) 0.0067(15)
C9 0.030(2) 0.023(2) 0.021(2) -0.0004(16) 0.0015(18) 0.0043(16)
C10 0.027(2) 0.034(2) 0.026(2) 0.0090(18) 0.0034(18) 0.0070(18)
C11 0.022(2) 0.046(3) 0.021(2) 0.0050(19) -0.0020(18) 0.0055(18)
C12 0.026(2) 0.038(2) 0.023(2) 0.0020(18) -0.0010(18) -0.0048(18)
C13 0.025(2) 0.025(2) 0.018(2) 0.0037(15) 0.0041(17) -0.0006(16)
C14 0.023(2) 0.0244(19) 0.0143(18) 0.0016(15) 0.0061(16) 0.0049(16)
C15 0.031(2) 0.030(2) 0.028(2) -0.0018(17) 0.0153(19) -0.0013(17)
C16 0.038(3) 0.032(2) 0.039(3) -0.0017(19) 0.017(2) 0.0027(19)
C17 0.032(2) 0.042(2) 0.023(2) 0.0012(18) 0.0140(19) 0.0127(19)
C18 0.026(2) 0.038(2) 0.018(2) 0.0023(17) 0.0067(18) 0.0049(18)
C19 0.026(2) 0.029(2) 0.018(2) 0.0002(16) 0.0035(17) -0.0006(17)
C20 0.0166(19) 0.0208(18) 0.0180(19) 0.0032(15) 0.0013(16) -0.0031(15)
C21 0.026(2) 0.028(2) 0.019(2) 0.0025(16) 0.0045(17) 0.0016(17)
C22 0.032(2) 0.021(2) 0.035(3) -0.0033(17) 0.004(2) -0.0002(16)
C23 0.035(3) 0.018(2) 0.036(3) 0.0064(18) -0.003(2) -0.0013(17)
C24 0.030(2) 0.030(2) 0.024(2) 0.0060(17) -0.0048(19) -0.0029(17)
C25 0.026(2) 0.025(2) 0.016(2) 0.0004(15) -0.0001(17) 0.0025(16)
C26 0.0185(19) 0.0217(18) 0.0129(18) 0.0001(14) 0.0048(15) 0.0038(15)
C27 0.028(2) 0.025(2) 0.019(2) 0.0036(16) 0.0042(17) 0.0010(16)
C28 0.034(2) 0.030(2) 0.025(2) 0.0069(18) 0.0069(19) 0.0042(18)
C29 0.033(2) 0.041(2) 0.014(2) 0.0032(17) 0.0034(18) 0.0070(19)
C30 0.024(2) 0.034(2) 0.022(2) -0.0034(17) -0.0021(18) 0.0010(17)
C31 0.024(2) 0.026(2) 0.017(2) -0.0015(16) 0.0058(17) 0.0020(16)
C32 0.0184(19) 0.0235(19) 0.0112(18) 0.0003(15) -0.0011(15) -0.0001(15)
C33 0.026(2) 0.025(2) 0.018(2) 0.0026(16) 0.0009(17) -0.0001(16)
C34 0.031(2) 0.022(2) 0.023(2) 0.0024(16) 0.0026(18) -0.0048(17)
C35 0.022(2) 0.043(2) 0.027(2) 0.0033(18) -0.0005(18) -0.0054(18)
C36 0.022(2) 0.036(2) 0.031(2) 0.0034(18) 0.0015(19) 0.0070(17)
C37 0.023(2) 0.025(2) 0.020(2) 0.0008(16) -0.0005(17) -0.0002(16)
C38 0.019(2) 0.0185(18) 0.0163(19) -0.0024(14) -0.0011(16) 0.0006(14)
C39 0.027(2) 0.024(2) 0.023(2) 0.0032(16) 0.0039(18) 0.0004(16)
C40 0.026(2) 0.025(2) 0.031(2) -0.0064(17) 0.0050(18) 0.0051(17)
C41 0.029(2) 0.0169(19) 0.036(3) -0.0008(17) -0.0033(19) 0.0027(16)
C42 0.032(2) 0.025(2) 0.025(2) 0.0082(16) 0.0028(19) 0.0033(17)
C43 0.025(2) 0.0220(19) 0.018(2) 0.0009(15) 0.0007(17) 0.0018(16)

loop_
_atom_type_symbol
_atom_type_description
_atom_type_scat_dispersion_real
_atom_type_scat_dispersion_imag
_atom_type_scat_source
C C 0.0033 0.0016 'International Tables Vol C Tables 4.2.6.8 and 6.1.1.4'
H H 0.0000 0.0000 'International Tables Vol C Tables 4.2.6.8 and 6.1.1.4'
Cl Cl 0.1484 0.1585 'International Tables Vol C Tables 4.2.6.8 and 6.1.1.4'
F F 0.0171 0.0103 'International Tables Vol C Tables 4.2.6.8 and 6.1.1.4'
P P 0.1023 0.0942 'International Tables Vol C Tables 4.2.6.8 and 6.1.1.4'
Ru Ru -1.2594 0.8363 'International Tables Vol C Tables 4.2.6.8 and 6.1.1.4'
Sb Sb -0.5866 1.5461 'International Tables Vol C Tables 4.2.6.8 and 6.1.1.4'

loop_
_exptl_crystal_face_index_h
_exptl_crystal_face_index_k
_exptl_crystal_face_index_l
_exptl_crystal_face_perp_dist
0 0 -1 0.0347
0 0 1 0.0212
-1 2 0 0.0447
-1 2 -1 0.0469
1 0 0 0.0655
-1 0 0 0.0775
-1 -2 -1 0.0903
1 -1 -1 0.0787
0 2 1 0.0505
-1 0 2 0.0579
-1 -2 2 0.0929
1 -1 -2 0.0741
-1 1 1 0.0360
-9 10 24 0.0272
0 -2 -1 0.0769
-7 0 42 0.0337
0 1 -2 0.0538
1 -13 19 0.0715

loop_
_geom_angle_atom_site_label_1
_geom_angle_atom_site_label_2
_geom_angle_atom_site_label_3
_geom_angle
_geom_angle_site_symmetry_1
_geom_angle_site_symmetry_3
_geom_angle_publ_flag
F1 Sb1 F6 90.6(2) . . ?
F2 Sb1 F1 89.94(18) . . ?
F2 Sb1 F3 179.57(18) . . ?
F2 Sb1 F4 90.6(2) . . ?
F2 Sb1 F6 90.22(17) . . ?
F3 Sb1 F1 90.31(19) . . ?
F3 Sb1 F4 89.1(2) . . ?
F3 Sb1 F6 90.13(19) . . ?
F4 Sb1 F1 179.1(2) . . ?
F4 Sb1 F6 90.1(2) . . ?
F5 Sb1 F1 89.6(2) . . ?
F5 Sb1 F2 89.44(17) . . ?
F5 Sb1 F3 90.21(18) . . ?
F5 Sb1 F4 89.69(19) . . ?
F5 Sb1 F6 179.62(19) . . ?
F7 Sb2 F11 94.0(9) . . ?
F8 Sb2 F7 90.8(10) . . ?
F8 Sb2 F9 90.5(9) . . ?
F8 Sb2 F10 176.1(12) . . ?
F8 Sb2 F11 89.8(10) . . ?
F8 Sb2 F12 92.8(10) . . ?
F9 Sb2 F7 178.1(10) . . ?
F9 Sb2 F11 87.3(8) . . ?
F10 Sb2 F7 88.5(12) . . ?
F10 Sb2 F9 90.3(12) . . ?
F10 Sb2 F11 86.4(10) . . ?
F12 Sb2 F7 87.2(9) . . ?
F12 Sb2 F9 91.4(8) . . ?
F12 Sb2 F10 91.0(10) . . ?
F12 Sb2 F11 177.1(8) . . ?
P1 Ru1 Cl1 91.94(3) . . ?
P2 Ru1 Cl1 86.10(3) . . ?
P2 Ru1 P1 97.44(3) . . ?
C1 Ru1 Cl1 85.70(9) . . ?
C1 Ru1 P1 140.07(12) . . ?
C1 Ru1 P2 122.06(12) . . ?
C2 Ru1 Cl1 94.20(10) . . ?
C2 Ru1 P1 104.98(12) . . ?
C2 Ru1 P2 157.54(11) . . ?
C2 Ru1 C1 35.89(15) . . ?
C2 Ru1 C6 64.20(15) . . ?
C3 Ru1 Cl1 125.63(10) . . ?
C3 Ru1 P1 85.22(11) . . ?
C3 Ru1 P2 148.17(10) . . ?
C3 Ru1 C1 64.78(14) . . ?
C3 Ru1 C2 36.29(13) . . ?
C3 Ru1 C6 76.49(15) . . ?
C4 Ru1 Cl1 160.23(10) . . ?
C4 Ru1 P1 95.17(11) . . ?
C4 Ru1 P2 111.14(11) . . ?
C4 Ru1 C1 77.02(13) . . ?
C4 Ru1 C2 66.14(14) . . ?
C4 Ru1 C3 37.25(14) . . ?
C4 Ru1 C6 65.33(14) . . ?
C5 Ru1 Cl1 140.58(11) . . ?
C5 Ru1 P1 127.48(11) . . ?
C5 Ru1 P2 88.17(11) . . ?
C5 Ru1 C1 64.83(14) . . ?
C5 Ru1 C2 77.36(15) . . ?
C5 Ru1 C3 66.01(15) . . ?
C5 Ru1 C4 36.55(15) . . ?
C5 Ru1 C6 36.46(13) . . ?
C6 Ru1 Cl1 105.17(10) . . ?
C6 Ru1 P1 160.02(10) . . ?
C6 Ru1 P2 94.00(11) . . ?
C6 Ru1 C1 35.11(14) . . ?
C8 P1 Ru1 124.20(13) . . ?
C8 P1 C14 97.60(16) . . ?
C14 P1 Ru1 113.34(12) . . ?
C20 P1 Ru1 109.97(12) . . ?
C20 P1 C8 105.38(16) . . ?
C20 P1 C14 104.15(17) . . ?
C26 P2 Ru1 122.64(12) . . ?
C26 P2 C32 104.20(16) . . ?
C32 P2 Ru1 106.52(11) . . ?
C38 P2 Ru1 118.73(13) . . ?
C38 P2 C26 99.53(15) . . ?
C38 P2 C32 102.86(16) . . ?
C2 C1 Ru1 69.3(2) . . ?
C2 C1 C7 119.8(4) . . ?
C6 C1 Ru1 70.6(2) . . ?
C6 C1 C2 118.6(3) . . ?
C6 C1 C7 121.6(4) . . ?
C7 C1 Ru1 130.5(3) . . ?
Ru1 C2 H2 126.9 . . ?
C1 C2 Ru1 74.8(2) . . ?
C1 C2 H2 119.8 . . ?
C3 C2 Ru1 70.5(2) . . ?
C3 C2 C1 120.5(4) . . ?
C3 C2 H2 119.8 . . ?
Ru1 C3 H3 128.0 . . ?
C2 C3 Ru1 73.2(2) . . ?
C2 C3 H3 119.8 . . ?
C2 C3 C4 120.4(4) . . ?
C4 C3 Ru1 71.1(2) . . ?
C4 C3 H3 119.8 . . ?
Ru1 C4 H4 128.4 . . ?
C3 C4 Ru1 71.6(2) . . ?
C3 C4 H4 120.6 . . ?
C5 C4 Ru1 71.5(2) . . ?
C5 C4 C3 118.8(4) . . ?
C5 C4 H4 120.6 . . ?
Ru1 C5 H5 125.5 . . ?
C4 C5 Ru1 72.0(2) . . ?
C4 C5 H5 119.6 . . ?
C4 C5 C6 120.7(4) . . ?
C6 C5 Ru1 74.6(2) . . ?
C6 C5 H5 119.6 . . ?
Ru1 C6 H6 129.8 . . ?
C1 C6 Ru1 74.3(2) . . ?
C1 C6 C5 120.9(4) . . ?
C1 C6 H6 119.5 . . ?
C5 C6 Ru1 68.9(2) . . ?
C5 C6 H6 119.5 . . ?
C1 C7 H7A 109.5 . . ?
C1 C7 H7B 109.5 . . ?
C1 C7 H7C 109.5 . . ?
H7A C7 H7B 109.5 . . ?
H7A C7 H7C 109.5 . . ?
H7B C7 H7C 109.5 . . ?
C9 C8 P1 117.9(3) . . ?
C13 C8 P1 122.6(3) . . ?
C13 C8 C9 119.0(3) . . ?
C8 C9 H9 120.0 . . ?
C10 C9 C8 120.0(4) . . ?
C10 C9 H9 120.0 . . ?
C9 C10 H10 119.5 . . ?
C11 C10 C9 121.0(4) . . ?
C11 C10 H10 119.5 . . ?
C10 C11 H11 120.2 . . ?
C10 C11 C12 119.6(4) . . ?
C12 C11 H11 120.2 . . ?
C11 C12 H12 119.8 . . ?
C11 C12 C13 120.4(4) . . ?
C13 C12 H12 119.8 . . ?
C8 C13 C12 120.0(3) . . ?
C8 C13 H13 120.0 . . ?
C12 C13 H13 120.0 . . ?
C15 C14 P1 120.0(3) . . ?
C15 C14 C19 118.8(3) . . ?
C19 C14 P1 120.6(3) . . ?
C14 C15 H15 120.0 . . ?
C16 C15 C14 120.0(4) . . ?
C16 C15 H15 120.0 . . ?
C15 C16 H16 119.4 . . ?
C17 C16 C15 121.2(4) . . ?
C17 C16 H16 119.4 . . ?
C16 C17 H17 120.5 . . ?
C16 C17 C18 119.1(4) . . ?
C18 C17 H17 120.5 . . ?
C17 C18 H18 119.7 . . ?
C19 C18 C17 120.5(4) . . ?
C19 C18 H18 119.7 . . ?
C14 C19 H19 119.8 . . ?
C18 C19 C14 120.4(4) . . ?
C18 C19 H19 119.8 . . ?
C21 C20 P1 119.6(3) . . ?
C21 C20 C25 118.8(3) . . ?
C25 C20 P1 121.3(3) . . ?
C20 C21 H21 119.9 . . ?
C20 C21 C22 120.2(4) . . ?
C22 C21 H21 119.9 . . ?
C21 C22 H22 120.0 . . ?
C23 C22 C21 120.0(4) . . ?
C23 C22 H22 120.0 . . ?
C22 C23 H23 119.8 . . ?
C22 C23 C24 120.4(3) . . ?
C24 C23 H23 119.8 . . ?
C23 C24 H24 120.1 . . ?
C23 C24 C25 119.9(4) . . ?
C25 C24 H24 120.1 . . ?
C20 C25 H25 119.7 . . ?
C24 C25 C20 120.6(4) . . ?
C24 C25 H25 119.7 . . ?
C27 C26 P2 123.3(3) . . ?
C27 C26 C31 118.2(3) . . ?
C31 C26 P2 118.2(3) . . ?
C26 C27 H27 119.6 . . ?
C26 C27 C28 120.8(4) . . ?
C28 C27 H27 119.6 . . ?
C27 C28 H28 119.9 . . ?
C29 C28 C27 120.2(4) . . ?
C29 C28 H28 119.9 . . ?
C28 C29 H29 120.3 . . ?
C28 C29 C30 119.3(4) . . ?
C30 C29 H29 120.3 . . ?
C29 C30 H30 120.0 . . ?
C31 C30 C29 120.0(4) . . ?
C31 C30 H30 120.0 . . ?
C26 C31 H31 119.3 . . ?
C30 C31 C26 121.3(4) . . ?
C30 C31 H31 119.3 . . ?
C33 C32 P2 120.0(3) . . ?
C37 C32 P2 121.4(3) . . ?
C37 C32 C33 118.6(3) . . ?
C32 C33 H33 119.8 . . ?
C34 C33 C32 120.5(4) . . ?
C34 C33 H33 119.8 . . ?
C33 C34 H34 119.8 . . ?
C33 C34 C35 120.4(3) . . ?
C35 C34 H34 119.8 . . ?
C34 C35 H35 120.2 . . ?
C36 C35 C34 119.6(4) . . ?
C36 C35 H35 120.2 . . ?
C35 C36 H36 119.8 . . ?
C35 C36 C37 120.5(4) . . ?
C37 C36 H36 119.8 . . ?
C32 C37 H37 119.8 . . ?
C36 C37 C32 120.5(3) . . ?
C36 C37 H37 119.8 . . ?
C39 C38 P2 119.2(3) . . ?
C43 C38 P2 121.7(3) . . ?
C43 C38 C39 119.1(3) . . ?
C38 C39 H39 119.6 . . ?
C40 C39 C38 120.7(4) . . ?
C40 C39 H39 119.6 . . ?
C39 C40 H40 120.2 . . ?
C39 C40 C41 119.6(4) . . ?
C41 C40 H40 120.2 . . ?
C40 C41 H41 119.9 . . ?
C42 C41 C40 120.3(3) . . ?
C42 C41 H41 119.9 . . ?
C41 C42 H42 119.8 . . ?
C41 C42 C43 120.4(4) . . ?
C43 C42 H42 119.8 . . ?
C38 C43 C42 119.9(4) . . ?
C38 C43 H43 120.0 . . ?
C42 C43 H43 120.0 . . ?

loop_
_geom_bond_atom_site_label_1
_geom_bond_atom_site_label_2
_geom_bond_distance
_geom_bond_site_symmetry_2
_geom_bond_publ_flag
Sb1 F1 1.871(4) . ?
Sb1 F2 1.859(3) . ?
Sb1 F3 1.862(4) . ?
Sb1 F4 1.864(5) . ?
Sb1 F5 1.858(3) . ?
Sb1 F6 1.872(4) . ?
Sb2 F7 1.894(19) . ?
Sb2 F8 1.786(17) . ?
Sb2 F9 1.879(18) . ?
Sb2 F10 1.85(3) . ?
Sb2 F11 1.93(2) . ?
Sb2 F12 1.823(19) . ?
Ru1 Cl1 2.4020(9) . ?
Ru1 P1 2.3790(10) . ?
Ru1 P2 2.3728(10) . ?
Ru1 C1 2.332(4) . ?
Ru1 C2 2.260(4) . ?
Ru1 C3 2.225(4) . ?
Ru1 C4 2.219(3) . ?
Ru1 C5 2.212(4) . ?
Ru1 C6 2.285(4) . ?
P1 C8 1.838(4) . ?
P1 C14 1.839(4) . ?
P1 C20 1.825(3) . ?
P2 C26 1.837(3) . ?
P2 C32 1.837(4) . ?
P2 C38 1.834(3) . ?
C1 C2 1.416(6) . ?
C1 C6 1.393(6) . ?
C1 C7 1.506(5) . ?
C2 H2 0.9500 . ?
C2 C3 1.397(5) . ?
C3 H3 0.9500 . ?
C3 C4 1.419(6) . ?
C4 H4 0.9500 . ?
C4 C5 1.389(6) . ?
C5 H5 0.9500 . ?
C5 C6 1.409(5) . ?
C6 H6 0.9500 . ?
C7 H7A 0.9800 . ?
C7 H7B 0.9800 . ?
C7 H7C 0.9800 . ?
C8 C9 1.391(5) . ?
C8 C13 1.388(5) . ?
C9 H9 0.9500 . ?
C9 C10 1.390(5) . ?
C10 H10 0.9500 . ?
C10 C11 1.364(5) . ?
C11 H11 0.9500 . ?
C11 C12 1.378(5) . ?
C12 H12 0.9500 . ?
C12 C13 1.396(5) . ?
C13 H13 0.9500 . ?
C14 C15 1.393(5) . ?
C14 C19 1.394(5) . ?
C15 H15 0.9500 . ?
C15 C16 1.384(5) . ?
C16 H16 0.9500 . ?
C16 C17 1.368(6) . ?
C17 H17 0.9500 . ?
C17 C18 1.392(5) . ?
C18 H18 0.9500 . ?
C18 C19 1.377(5) . ?
C19 H19 0.9500 . ?
C20 C21 1.391(5) . ?
C20 C25 1.394(5) . ?
C21 H21 0.9500 . ?
C21 C22 1.397(5) . ?
C22 H22 0.9500 . ?
C22 C23 1.372(6) . ?
C23 H23 0.9500 . ?
C23 C24 1.381(6) . ?
C24 H24 0.9500 . ?
C24 C25 1.385(5) . ?
C25 H25 0.9500 . ?
C26 C27 1.385(5) . ?
C26 C31 1.391(5) . ?
C27 H27 0.9500 . ?
C27 C28 1.386(5) . ?
C28 H28 0.9500 . ?
C28 C29 1.384(5) . ?
C29 H29 0.9500 . ?
C29 C30 1.386(5) . ?
C30 H30 0.9500 . ?
C30 C31 1.375(5) . ?
C31 H31 0.9500 . ?
C32 C33 1.401(5) . ?
C32 C37 1.396(5) . ?
C33 H33 0.9500 . ?
C33 C34 1.381(5) . ?
C34 H34 0.9500 . ?
C34 C35 1.386(5) . ?
C35 H35 0.9500 . ?
C35 C36 1.383(5) . ?
C36 H36 0.9500 . ?
C36 C37 1.384(5) . ?
C37 H37 0.9500 . ?
C38 C39 1.395(5) . ?
C38 C43 1.382(5) . ?
C39 H39 0.9500 . ?
C39 C40 1.379(5) . ?
C40 H40 0.9500 . ?
C40 C41 1.382(5) . ?
C41 H41 0.9500 . ?
C41 C42 1.371(6) . ?
C42 H42 0.9500 . ?
C42 C43 1.390(5) . ?
C43 H43 0.9500 . ?

loop_
_geom_torsion_atom_site_label_1
_geom_torsion_atom_site_label_2
_geom_torsion_atom_site_label_3
_geom_torsion_atom_site_label_4
_geom_torsion
_geom_torsion_site_symmetry_1
_geom_torsion_site_symmetry_2
_geom_torsion_site_symmetry_3
_geom_torsion_site_symmetry_4
_geom_torsion_publ_flag
Ru1 P1 C8 C9 44.6(3) . . . . ?
Ru1 P1 C8 C13 -143.2(3) . . . . ?
Ru1 P1 C14 C15 -35.3(3) . . . . ?
Ru1 P1 C14 C19 153.5(3) . . . . ?
Ru1 P1 C20 C21 86.2(3) . . . . ?
Ru1 P1 C20 C25 -87.1(3) . . . . ?
Ru1 P2 C26 C27 -95.9(3) . . . . ?
Ru1 P2 C26 C31 90.1(3) . . . . ?
Ru1 P2 C32 C33 57.7(3) . . . . ?
Ru1 P2 C32 C37 -119.4(3) . . . . ?
Ru1 P2 C38 C39 -175.6(3) . . . . ?
Ru1 P2 C38 C43 5.3(3) . . . . ?
Ru1 C1 C2 C3 -55.9(3) . . . . ?
Ru1 C1 C6 C5 52.8(3) . . . . ?
Ru1 C2 C3 C4 -55.3(3) . . . . ?
Ru1 C3 C4 C5 -55.6(3) . . . . ?
Ru1 C4 C5 C6 -58.8(3) . . . . ?
Ru1 C5 C6 C1 -55.3(3) . . . . ?
P1 C8 C9 C10 173.0(3) . . . . ?
P1 C8 C13 C12 -173.9(3) . . . . ?
P1 C14 C15 C16 -171.0(3) . . . . ?
P1 C14 C19 C18 172.2(3) . . . . ?
P1 C20 C21 C22 -172.5(3) . . . . ?
P1 C20 C25 C24 171.6(3) . . . . ?
P2 C26 C27 C28 -171.8(3) . . . . ?
P2 C26 C31 C30 174.0(3) . . . . ?
P2 C32 C33 C34 -179.3(3) . . . . ?
P2 C32 C37 C36 178.6(3) . . . . ?
P2 C38 C39 C40 -179.7(3) . . . . ?
P2 C38 C43 C42 179.5(3) . . . . ?
C1 C2 C3 Ru1 57.9(3) . . . . ?
C1 C2 C3 C4 2.6(5) . . . . ?
C2 C1 C6 Ru1 -51.8(3) . . . . ?
C2 C1 C6 C5 1.0(5) . . . . ?
C2 C3 C4 Ru1 56.3(3) . . . . ?
C2 C3 C4 C5 0.7(5) . . . . ?
C3 C4 C5 Ru1 55.7(3) . . . . ?
C3 C4 C5 C6 -3.1(5) . . . . ?
C4 C5 C6 Ru1 57.5(3) . . . . ?
C4 C5 C6 C1 2.3(5) . . . . ?
C6 C1 C2 Ru1 52.4(3) . . . . ?
C6 C1 C2 C3 -3.4(5) . . . . ?
C7 C1 C2 Ru1 -125.7(3) . . . . ?
C7 C1 C2 C3 178.5(3) . . . . ?
C7 C1 C6 Ru1 126.2(3) . . . . ?
C7 C1 C6 C5 179.1(3) . . . . ?
C8 P1 C14 C15 97.2(3) . . . . ?
C8 P1 C14 C19 -74.1(3) . . . . ?
C8 P1 C20 C21 -49.9(3) . . . . ?
C8 P1 C20 C25 136.8(3) . . . . ?
C8 C9 C10 C11 0.8(6) . . . . ?
C9 C8 C13 C12 -1.8(6) . . . . ?
C9 C10 C11 C12 -0.8(6) . . . . ?
C10 C11 C12 C13 -0.5(6) . . . . ?
C11 C12 C13 C8 1.8(6) . . . . ?
C13 C8 C9 C10 0.4(6) . . . . ?
C14 P1 C8 C9 -80.4(3) . . . . ?
C14 P1 C8 C13 91.8(3) . . . . ?
C14 P1 C20 C21 -152.1(3) . . . . ?
C14 P1 C20 C25 34.6(3) . . . . ?
C14 C15 C16 C17 -1.8(6) . . . . ?
C15 C14 C19 C18 0.9(5) . . . . ?
C15 C16 C17 C18 1.7(6) . . . . ?
C16 C17 C18 C19 -0.4(6) . . . . ?
C17 C18 C19 C14 -0.9(6) . . . . ?
C19 C14 C15 C16 0.5(6) . . . . ?
C20 P1 C8 C9 172.5(3) . . . . ?
C20 P1 C8 C13 -15.2(4) . . . . ?
C20 P1 C14 C15 -154.8(3) . . . . ?
C20 P1 C14 C19 34.0(3) . . . . ?
C20 C21 C22 C23 1.0(6) . . . . ?
C21 C20 C25 C24 -1.7(5) . . . . ?
C21 C22 C23 C24 -2.2(6) . . . . ?
C22 C23 C24 C25 1.4(6) . . . . ?
C23 C24 C25 C20 0.6(6) . . . . ?
C25 C20 C21 C22 0.9(5) . . . . ?
C26 P2 C32 C33 -73.3(3) . . . . ?
C26 P2 C32 C37 109.7(3) . . . . ?
C26 P2 C38 C39 -39.9(3) . . . . ?
C26 P2 C38 C43 141.0(3) . . . . ?
C26 C27 C28 C29 -2.1(6) . . . . ?
C27 C26 C31 C30 -0.3(6) . . . . ?
C27 C28 C29 C30 0.0(6) . . . . ?
C28 C29 C30 C31 1.8(6) . . . . ?
C29 C30 C31 C26 -1.7(6) . . . . ?
C31 C26 C27 C28 2.2(6) . . . . ?
C32 P2 C26 C27 24.8(3) . . . . ?
C32 P2 C26 C31 -149.2(3) . . . . ?
C32 P2 C38 C39 67.1(3) . . . . ?
C32 P2 C38 C43 -112.0(3) . . . . ?
C32 C33 C34 C35 1.3(6) . . . . ?
C33 C32 C37 C36 1.5(5) . . . . ?
C33 C34 C35 C36 0.4(6) . . . . ?
C34 C35 C36 C37 -1.0(6) . . . . ?
C35 C36 C37 C32 0.1(6) . . . . ?
C37 C32 C33 C34 -2.2(5) . . . . ?
C38 P2 C26 C27 130.7(3) . . . . ?
C38 P2 C26 C31 -43.2(3) . . . . ?
C38 P2 C32 C33 -176.7(3) . . . . ?
C38 P2 C32 C37 6.2(3) . . . . ?
C38 C39 C40 C41 0.0(6) . . . . ?
C39 C38 C43 C42 0.4(5) . . . . ?
C39 C40 C41 C42 0.7(6) . . . . ?
C40 C41 C42 C43 -0.9(6) . . . . ?
C41 C42 C43 C38 0.3(6) . . . . ?
C43 C38 C39 C40 -0.6(6) . . . . ?

loop_
_exptl_oxdiff_crystal_face_indexfrac_h
_exptl_oxdiff_crystal_face_indexfrac_k
_exptl_oxdiff_crystal_face_indexfrac_l
_exptl_oxdiff_crystal_face_x
_exptl_oxdiff_crystal_face_y
_exptl_oxdiff_crystal_face_z
-0.0000 0.0000 -1.0000 -0.0231 -0.0026 0.0040
0.0000 -0.0000 1.0000 0.0231 0.0026 -0.0040
-1.0000 2.0000 0.0001 -0.0356 0.0031 -0.1451
-1.0000 2.0000 -0.9999 -0.0587 0.0005 -0.1410
1.0000 0.0000 0.0000 0.0190 -0.0523 0.0177
-1.0000 -0.0000 -0.0000 -0.0190 0.0523 -0.0177
-1.0000 -2.0000 -1.0001 -0.0255 0.0989 0.1136
1.0000 -1.0000 -1.0000 0.0041 -0.0303 0.0854
-0.0000 2.0000 1.0001 0.0065 -0.0466 -0.1313
-1.0000 -0.0000 2.0000 0.0273 0.0574 -0.0258
-1.0000 -2.0000 1.9999 0.0439 0.1066 0.1015
1.0000 -1.0000 -2.0000 -0.0190 -0.0328 0.0894
-1.0000 1.0000 1.0000 -0.0041 0.0303 -0.0854
-9.3399 10.2313 23.5711 0.2833 0.2974 -0.9118
0.0000 -2.0000 -1.0001 -0.0065 0.0466 0.1313
-6.7055 0.0605 41.8478 0.8407 0.4568 -0.2910
-0.0000 1.0000 -2.0000 -0.0546 -0.0297 -0.0556
1.0938 -12.8988 18.9270 0.5659 0.3087 0.7645
